data_4088673
loop_
_publ_author_name
'Carpenter, Alex E.'
'Rheingold, Arnold L.'
'Figueroa, Joshua S.'

_publ_section_title
;
 A Well-Defined Isocyano Analogue of HCo(CO)4. 1: Synthesis,
 Decomposition, and Catalytic 1,1-Hydrogenation of Isocyanides
;
_journal_issue 14
_journal_name_full Organometallics
_journal_page_first 2309
_journal_paper_doi 10.1021/acs.organomet.6b00297
_journal_volume 35
_journal_year 2016
_chemical_formula_moiety 'C84 H85 Co N4, (C4 H10 O)'
_chemical_formula_sum 'C90 H100 Co N4 O'
_chemical_formula_weight 1246.54
_chemical_name_common Co(H)(CNArMes2)3(XylNC)
_space_group_crystal_system triclinic
_space_group_IT_number 2
_space_group_name_Hall '-P 1'
_space_group_name_H-M_alt 'P -1'
_atom_sites_solution_hydrogens mixed
_audit_creation_date 2015-02-22
_audit_creation_method
;
Olex2 1.2
(compiled 2015.01.26 svn.r3150 for OlexSys, GUI svn.r4998)
;
_cell_angle_alpha 104.196(8)
_cell_angle_beta 90.338(9)
_cell_angle_gamma 116.827(8)
_cell_formula_units_Z 2
_cell_length_a 13.365(4)
_cell_length_b 14.291(4)
_cell_length_c 21.974(5)
_cell_measurement_reflns_used 2837
_cell_measurement_temperature 90(2)
_cell_measurement_theta_max 20.48
_cell_measurement_theta_min 2.43
_cell_volume 3597.8(17)
_computing_cell_refinement 'SAINT v7.68A (Bruker, 2009)'
_computing_data_reduction 'SAINT v7.68A (Bruker, 2009)'
_computing_molecular_graphics 'Olex2 (Dolomanov et al., 2009)'
_computing_publication_material 'Olex2 (Dolomanov et al., 2009)'
_computing_structure_refinement 'XL (Sheldrick, 2008)'
_diffrn_ambient_temperature 90.0
_diffrn_measured_fraction_theta_full 0.779
_diffrn_measured_fraction_theta_max 0.734
_diffrn_measurement_device_type 'Bruker APEX-II CCD'
_diffrn_measurement_method '\f and \w scans'
_diffrn_radiation_monochromator graphite
_diffrn_radiation_type MoK\a
_diffrn_radiation_wavelength 0.71073
_diffrn_reflns_av_R_equivalents 0.0536
_diffrn_reflns_av_unetI/netI 0.0910
_diffrn_reflns_Laue_measured_fraction_full 0.779
_diffrn_reflns_Laue_measured_fraction_max 0.734
_diffrn_reflns_limit_h_max 15
_diffrn_reflns_limit_h_min -14
_diffrn_reflns_limit_k_max 16
_diffrn_reflns_limit_k_min -15
_diffrn_reflns_limit_l_max 21
_diffrn_reflns_limit_l_min -25
_diffrn_reflns_number 24692
_diffrn_reflns_point_group_measured_fraction_full 0.779
_diffrn_reflns_point_group_measured_fraction_max 0.734
_diffrn_reflns_theta_full 25.000
_diffrn_reflns_theta_max 25.563
_diffrn_reflns_theta_min 1.662
_diffrn_standards_number 0
_exptl_absorpt_coefficient_mu 0.286
_exptl_absorpt_correction_T_max 0.7452
_exptl_absorpt_correction_T_min 0.6719
_exptl_absorpt_correction_type multi-scan
_exptl_absorpt_process_details
;
SADABS-2008/1 (Bruker,2008) was used for absorption correction.
wR2(int) was 0.0508 before and 0.0442 after correction.
The Ratio of minimum to maximum transmission is 0.9016.
The \l/2 correction factor is 0.0015.
;
_exptl_crystal_colour yellow
_exptl_crystal_density_diffrn 1.151
_exptl_crystal_density_meas ?
_exptl_crystal_density_method 'not measured'
_exptl_crystal_description block
_exptl_crystal_F_000 1330
_exptl_crystal_size_max 0.2
_exptl_crystal_size_mid 0.2
_exptl_crystal_size_min 0.2
_refine_diff_density_max 0.593
_refine_diff_density_min -0.349
_refine_diff_density_rms 0.055
_refine_ls_extinction_method none
_refine_ls_goodness_of_fit_ref 1.016
_refine_ls_hydrogen_treatment mixed
_refine_ls_matrix_type full
_refine_ls_number_parameters 825
_refine_ls_number_reflns 9900
_refine_ls_number_restraints 4
_refine_ls_restrained_S_all 1.015
_refine_ls_R_factor_all 0.1172
_refine_ls_R_factor_gt 0.0612
_refine_ls_shift/su_max 0.000
_refine_ls_shift/su_mean 0.000
_refine_ls_structure_factor_coef Fsqd
_refine_ls_weighting_details 'w=1/[\s^2^(Fo^2^)+(0.0740P)^2^+1.4786P] where P=(Fo^2^+2Fc^2^)/3'
_refine_ls_weighting_scheme calc
_refine_ls_wR_factor_gt 0.1338
_refine_ls_wR_factor_ref 0.1563
_reflns_Friedel_coverage 0.000
_reflns_number_gt 6145
_reflns_number_total 9900
_reflns_threshold_expression 'I > 2\s(I)'
_cod_data_source_file om6b00297_si_002.cif
_cod_data_source_block jfig642_0m_sq
_cod_depositor_comments
;
The following automatic conversions were performed:

data item '_exptl_crystal_density_meas' value 'not measured' was
changed to '?' -- the value is perceived as not measured.

Automatic conversion script
Id: cif_fix_values 6909 2019-04-08 15:41:33Z antanas 
;
_cod_original_cell_volume 3597.8(16)
_cod_original_formula_sum 'C90 H100 Co N4 O1'
_cod_database_code 4088673
_shelx_space_group_comment
;
The symmetry employed for this shelxl refinement is uniquely defined
by the following loop, which should always be used as a source of
symmetry information in preference to the above space-group names.
They are only intended as comments.
;
_shelx_estimated_absorpt_t_max 0.945
_shelx_estimated_absorpt_t_min 0.945
_platon_squeeze_void_probe_radius 1.20
_olex2_refinement_description
;
1. Fixed Uiso
 At 1.2 times of:
  All C(H) groups, All C(H,H) groups
 At 1.5 times of:
  All C(H,H,H) groups
2. Restrained distances
 C11A-C12A
 1.4 with sigma of 0.02
3. Restrained planarity
 C5A, C6A, C7A, C8A, C11A, C12A
 with sigma of 0.1
4. Uiso/Uaniso restraints and constraints
Uanis(C7B) = Uanis(C7A)
Uanis(C5B) = Uanis(C5A) = Uanis(C6B) = Uanis(C6A) = Uanis(C8A) = Uanis(C8B) =
Uanis(C9A) = Uanis(C9B) = Uanis(C10A) = Uanis(C10B) = Uanis(C11A)
Uanis(C12A) = Uanis(C12B)
Uanis(C57) = Uanis(C57B)
Uanis(C56) = Uanis(C56B)
5. Others
 Sof(C5A)=Sof(C11A)=Sof(C10A)=Sof(H10A)=Sof(C9A)=Sof(H9A)=Sof(C8A)=Sof(H8A)=
 Sof(C6A)=Sof(C7A)=Sof(H7AA)=Sof(H7AB)=Sof(H7AC)=Sof(C12A)=Sof(H12A)=Sof(H12B)=
 Sof(H12C)=1-FVAR(1)
 Sof(C5B)=Sof(C6B)=Sof(C7B)=Sof(H7BA)=Sof(H7BB)=Sof(H7BC)=Sof(C8B)=Sof(H8B)=
 Sof(C9B)=Sof(H9B)=Sof(C10B)=Sof(H10B)=Sof(C11B)=Sof(C12B)=Sof(H12D)=Sof(H12E)=
 Sof(H12F)=FVAR(1)
 Sof(H55A)=Sof(C56B)=Sof(C57B)=Sof(H57D)=Sof(H57E)=Sof(H57F)=Sof(H58A)=1-FVAR(2)
 Sof(H55)=Sof(C56)=Sof(C57)=Sof(H57A)=Sof(H57B)=Sof(H57C)=Sof(H58)=FVAR(2)
6.a Aromatic/amide H refined with riding coordinates:
 C10A(H10A), C9A(H9A), C8A(H8A), C8B(H8B), C9B(H9B), C10B(H10B), C15(H15),
 C16(H16), C17(H17), C22(H22), C25(H25), C31(H31), C34(H34), C39(H39), C40(H40),
  C41(H41), C46(H46), C49(H49), C55(H55), C55(H55A), C58(H58), C58(H58A),
 C63(H63), C64(H64), C65(H65), C70(H70), C73(H73), C79(H79), C82(H82)
6.b Fitted hexagon refined as free rotating group:
 C5A(C11A,C10A,C9A,C8A,C6A)
6.c Idealised Me refined as rotating group:
 C7A(H7AA,H7AB,H7AC), C7B(H7BA,H7BB,H7BC), C12A(H12A,H12B,H12C), C12B(H12D,
 H12E,H12F), C21(H21A,H21B,H21C), C24(H24A,H24B,H24C), C27(H27A,H27B,H27C),
 C30(H30A,H30B,H30C), C33(H33A,H33B,H33C), C36(H36A,H36B,H36C), C45(H45A,H45B,
 H45C), C48(H48A,H48B,H48C), C51(H51A,H51B,H51C), C54(H54A,H54B,H54C), C57(H57A,
 H57B,H57C), C57B(H57D,H57E,H57F), C60(H60A,H60B,H60C), C69(H69A,H69B,H69C),
 C72(H72A,H72B,H72C), C75(H75A,H75B,H75C), C78(H78A,H78B,H78C), C81(H81A,H81B,
 H81C), C84(H84A,H84B,H84C)
;
_shelx_shelxl_version_number 2014/7
_olex2_submission_special_instructions 'No special instructions were received'

loop_
_space_group_symop_operation_xyz
'x, y, z'
'-x, -y, -z'

loop_
_atom_site_label
_atom_site_type_symbol
_atom_site_fract_x
_atom_site_fract_y
_atom_site_fract_z
_atom_site_U_iso_or_equiv
_atom_site_adp_type
_atom_site_occupancy
_atom_site_site_symmetry_order
_atom_site_calc_flag
_atom_site_refinement_flags_posn
_atom_site_refinement_flags_occupancy
_atom_site_disorder_assembly
_atom_site_disorder_group
H H 0.406(4) 0.700(3) 0.282(2) 0.064(13) Uiso 1 1 d . . . .
C1 C 0.4652(3) 0.7549(3) 0.19870(19) 0.0310(10) Uani 1 1 d . . . .
C2 C 0.3777(3) 0.5384(3) 0.23887(17) 0.0281(10) Uani 1 1 d . . . .
C3 C 0.5961(3) 0.7477(3) 0.3107(2) 0.0296(10) Uani 1 1 d . . . .
C4 C 0.5779(4) 0.6336(3) 0.1934(2) 0.0402(12) Uani 1 1 d . . . .
C5A C 0.7444(13) 0.5910(15) 0.1287(9) 0.0382(7) Uani 0.151(3) 1 d . P A 2
C11A C 0.7415(14) 0.5833(16) 0.0643(9) 0.0382(7) Uani 0.151(3) 1 d DG P A 2
C10A C 0.8286(16) 0.5764(15) 0.0325(6) 0.0382(7) Uani 0.151(3) 1 d G P A 2
H10A H 0.8266 0.5711 -0.0115 0.046 Uiso 0.151(3) 1 calc R P A 2
C9A C 0.9186(14) 0.5772(15) 0.0651(8) 0.0382(7) Uani 0.151(3) 1 d G P A 2
H9A H 0.9781 0.5725 0.0433 0.046 Uiso 0.151(3) 1 calc R P A 2
C8A C 0.9215(13) 0.5849(14) 0.1294(8) 0.0382(7) Uani 0.151(3) 1 d G P A 2
H8A H 0.9830 0.5855 0.1516 0.046 Uiso 0.151(3) 1 calc R P A 2
C6A C 0.8344(15) 0.5918(14) 0.1612(6) 0.0382(7) Uani 0.151(3) 1 d G P A 2
C5B C 0.6973(5) 0.5802(4) 0.1172(3) 0.0382(7) Uani 0.849(3) 1 d . P A 1
C6B C 0.7760(4) 0.5497(4) 0.1338(2) 0.0382(7) Uani 0.849(3) 1 d . P A 1
C7A C 0.839(3) 0.604(2) 0.2344(16) 0.0517(16) Uani 0.151(3) 1 d . P A 2
H7AA H 0.8464 0.6762 0.2566 0.078 Uiso 0.151(3) 1 calc GR P A 2
H7AB H 0.9040 0.5979 0.2495 0.078 Uiso 0.151(3) 1 calc GR P A 2
H7AC H 0.7691 0.5472 0.2428 0.078 Uiso 0.151(3) 1 calc GR P A 2
C7B C 0.7992(5) 0.5473(5) 0.2004(3) 0.0517(16) Uani 0.849(3) 1 d . P A 1
H7BA H 0.8016 0.6117 0.2305 0.078 Uiso 0.849(3) 1 calc GR P A 1
H7BB H 0.8721 0.5475 0.2062 0.078 Uiso 0.849(3) 1 calc GR P A 1
H7BC H 0.7390 0.4811 0.2079 0.078 Uiso 0.849(3) 1 calc GR P A 1
C8B C 0.8331(4) 0.5213(4) 0.0863(2) 0.0382(7) Uani 0.849(3) 1 d . P A 1
H8B H 0.8897 0.5023 0.0960 0.046 Uiso 0.849(3) 1 calc R P A 1
C9B C 0.8086(4) 0.5205(4) 0.0248(2) 0.0382(7) Uani 0.849(3) 1 d . P A 1
H9B H 0.8472 0.4989 -0.0074 0.046 Uiso 0.849(3) 1 calc R P A 1
C10B C 0.7291(4) 0.5505(4) 0.0097(2) 0.0382(7) Uani 0.849(3) 1 d . P A 1
H10B H 0.7125 0.5479 -0.0329 0.046 Uiso 0.849(3) 1 calc R P A 1
C11B C 0.6735(5) 0.5840(5) 0.0555(3) 0.0415(17) Uani 0.849(3) 1 d . P A 1
C12A C 0.648(3) 0.580(3) 0.032(2) 0.0470(15) Uani 0.151(3) 1 d D P A 2
H12A H 0.5780 0.5240 0.0412 0.070 Uiso 0.151(3) 1 calc GR P A 2
H12B H 0.6516 0.5625 -0.0134 0.070 Uiso 0.151(3) 1 calc GR P A 2
H12C H 0.6498 0.6513 0.0467 0.070 Uiso 0.151(3) 1 calc GR P A 2
C12B C 0.5934(4) 0.6256(4) 0.0421(3) 0.0470(15) Uani 0.849(3) 1 d . P A 1
H12D H 0.5211 0.5853 0.0568 0.070 Uiso 0.849(3) 1 calc GR P A 1
H12E H 0.5808 0.6151 -0.0036 0.070 Uiso 0.849(3) 1 calc GR P A 1
H12F H 0.6257 0.7034 0.0642 0.070 Uiso 0.849(3) 1 calc GR P A 1
C13 C 0.3938(3) 0.8632(3) 0.1518(2) 0.0368(11) Uani 1 1 d . . . .
C14 C 0.4372(3) 0.9191(3) 0.1061(2) 0.0382(11) Uani 1 1 d . . . .
C15 C 0.3795(4) 0.9690(4) 0.0859(2) 0.0525(14) Uani 1 1 d . . . .
H15 H 0.4059 1.0051 0.0539 0.063 Uiso 1 1 calc R . . .
C16 C 0.2848(4) 0.9668(4) 0.1115(2) 0.0574(15) Uani 1 1 d . . . .
H16 H 0.2474 1.0022 0.0975 0.069 Uiso 1 1 calc R . . .
C17 C 0.2440(4) 0.9132(4) 0.1576(2) 0.0534(14) Uani 1 1 d . . . .
H17 H 0.1795 0.9132 0.1756 0.064 Uiso 1 1 calc R . . .
C18 C 0.2972(3) 0.8592(3) 0.1776(2) 0.0385(11) Uani 1 1 d . . . .
C19 C 0.5470(3) 0.9340(3) 0.0835(2) 0.0336(11) Uani 1 1 d . . . .
C20 C 0.5546(4) 0.8604(4) 0.0320(2) 0.0424(12) Uani 1 1 d . . . .
C21 C 0.4483(4) 0.7599(4) -0.0038(2) 0.0677(16) Uani 1 1 d . . . .
H21A H 0.4075 0.7190 0.0257 0.102 Uiso 1 1 calc GR . . .
H21B H 0.4687 0.7136 -0.0365 0.102 Uiso 1 1 calc GR . . .
H21C H 0.3999 0.7820 -0.0238 0.102 Uiso 1 1 calc GR . . .
C22 C 0.6595(4) 0.8805(3) 0.01225(19) 0.0398(11) Uani 1 1 d . . . .
H22 H 0.6641 0.8296 -0.0232 0.048 Uiso 1 1 calc R . . .
C23 C 0.7579(3) 0.9743(3) 0.0436(2) 0.0363(11) Uani 1 1 d . . . .
C24 C 0.8722(3) 0.9983(4) 0.0223(2) 0.0442(12) Uani 1 1 d . . . .
H24A H 0.8675 0.9322 -0.0070 0.066 Uiso 1 1 calc GR . . .
H24B H 0.9281 1.0224 0.0593 0.066 Uiso 1 1 calc GR . . .
H24C H 0.8950 1.0560 0.0009 0.066 Uiso 1 1 calc GR . . .
C25 C 0.7474(3) 1.0460(3) 0.0943(2) 0.0399(12) Uani 1 1 d . . . .
H25 H 0.8139 1.1100 0.1161 0.048 Uiso 1 1 calc R . . .
C26 C 0.6452(4) 1.0298(3) 0.1152(2) 0.0395(11) Uani 1 1 d . . . .
C27 C 0.6384(4) 1.1128(4) 0.1702(3) 0.0609(15) Uani 1 1 d . . . .
H27A H 0.6014 1.1498 0.1548 0.091 Uiso 1 1 calc GR . . .
H27B H 0.7149 1.1666 0.1912 0.091 Uiso 1 1 calc GR . . .
H27C H 0.5945 1.0759 0.2005 0.091 Uiso 1 1 calc GR . . .
C28 C 0.2563(3) 0.8039(3) 0.2291(2) 0.0349(11) Uani 1 1 d . . . .
C29 C 0.2808(4) 0.8651(3) 0.2918(2) 0.0404(11) Uani 1 1 d . . . .
C30 C 0.3520(5) 0.9892(4) 0.3100(3) 0.0642(15) Uani 1 1 d . . . .
H30A H 0.4259 1.0082 0.2952 0.096 Uiso 1 1 calc GR . . .
H30B H 0.3627 1.0183 0.3562 0.096 Uiso 1 1 calc GR . . .
H30C H 0.3132 1.0206 0.2904 0.096 Uiso 1 1 calc GR . . .
C31 C 0.2427(4) 0.8121(4) 0.3380(2) 0.0438(12) Uani 1 1 d . . . .
H31 H 0.2601 0.8541 0.3811 0.053 Uiso 1 1 calc R . . .
C32 C 0.1799(3) 0.6993(4) 0.3238(2) 0.0364(11) Uani 1 1 d . . . .
C33 C 0.1397(4) 0.6442(4) 0.3763(2) 0.0582(14) Uani 1 1 d . . . .
H33A H 0.0634 0.5830 0.3621 0.087 Uiso 1 1 calc GR . . .
H33B H 0.1384 0.6971 0.4140 0.087 Uiso 1 1 calc GR . . .
H33C H 0.1914 0.6172 0.3867 0.087 Uiso 1 1 calc GR . . .
C34 C 0.1568(3) 0.6394(3) 0.2614(2) 0.0378(11) Uani 1 1 d . . . .
H34 H 0.1144 0.5621 0.2511 0.045 Uiso 1 1 calc R . . .
C35 C 0.1939(3) 0.6890(3) 0.2132(2) 0.0378(11) Uani 1 1 d . . . .
C36 C 0.1705(4) 0.6203(4) 0.1459(2) 0.0617(16) Uani 1 1 d . . . .
H36A H 0.2405 0.6207 0.1325 0.093 Uiso 1 1 calc GR . . .
H36B H 0.1420 0.6500 0.1184 0.093 Uiso 1 1 calc GR . . .
H36C H 0.1137 0.5452 0.1429 0.093 Uiso 1 1 calc GR . . .
C37 C 0.2443(4) 0.3498(3) 0.24935(18) 0.0314(10) Uani 1 1 d . . . .
C38 C 0.3009(4) 0.3188(3) 0.2876(2) 0.0370(11) Uani 1 1 d . . . .
C39 C 0.2428(4) 0.2155(4) 0.2975(2) 0.0468(12) Uani 1 1 d . . . .
H39 H 0.2804 0.1921 0.3224 0.056 Uiso 1 1 calc R . . .
C40 C 0.1318(4) 0.1473(4) 0.2715(2) 0.0528(13) Uani 1 1 d . . . .
H40 H 0.0923 0.0781 0.2795 0.063 Uiso 1 1 calc R . . .
C41 C 0.0778(4) 0.1797(4) 0.2340(2) 0.0478(13) Uani 1 1 d . . . .
H41 H 0.0011 0.1319 0.2161 0.057 Uiso 1 1 calc R . . .
C42 C 0.1332(3) 0.2811(3) 0.22153(18) 0.0339(11) Uani 1 1 d . . . .
C43 C 0.0742(4) 0.3050(3) 0.17421(19) 0.0372(11) Uani 1 1 d . . . .
C44 C 0.1077(4) 0.2923(3) 0.1122(2) 0.0469(13) Uani 1 1 d . . . .
C45 C 0.2072(5) 0.2726(4) 0.0982(2) 0.0647(15) Uani 1 1 d . . . .
H45A H 0.2768 0.3370 0.1211 0.097 Uiso 1 1 calc GR . . .
H45B H 0.2114 0.2585 0.0526 0.097 Uiso 1 1 calc GR . . .
H45C H 0.1986 0.2093 0.1119 0.097 Uiso 1 1 calc GR . . .
C46 C 0.0450(5) 0.2953(4) 0.0646(3) 0.0555(14) Uani 1 1 d . . . .
H46 H 0.0672 0.2869 0.0234 0.067 Uiso 1 1 calc R . . .
C47 C -0.0467(4) 0.3094(4) 0.0733(2) 0.0466(12) Uani 1 1 d . . . .
C48 C -0.1205(5) 0.3045(4) 0.0170(2) 0.0749(17) Uani 1 1 d . . . .
H48A H -0.0746 0.3616 -0.0030 0.112 Uiso 1 1 calc GR . . .
H48B H -0.1839 0.3160 0.0323 0.112 Uiso 1 1 calc GR . . .
H48C H -0.1497 0.2329 -0.0141 0.112 Uiso 1 1 calc GR . . .
C49 C -0.0782(4) 0.3293(3) 0.1335(3) 0.0562(15) Uani 1 1 d . . . .
H49 H -0.1401 0.3447 0.1399 0.067 Uiso 1 1 calc R . . .
C50 C -0.0153(4) 0.3261(3) 0.1868(2) 0.0426(12) Uani 1 1 d . . . .
C51 C -0.0494(4) 0.3396(4) 0.2520(2) 0.0589(14) Uani 1 1 d . . . .
H51A H -0.0910 0.2678 0.2596 0.088 Uiso 1 1 calc GR . . .
H51B H -0.0978 0.3751 0.2556 0.088 Uiso 1 1 calc GR . . .
H51C H 0.0184 0.3847 0.2834 0.088 Uiso 1 1 calc GR . . .
C52 C 0.4225(4) 0.3894(4) 0.3149(2) 0.0418(12) Uani 1 1 d . . . .
C53 C 0.4525(5) 0.4773(4) 0.3684(2) 0.0591(15) Uani 1 1 d . . . .
C54 C 0.3652(6) 0.5074(5) 0.3978(3) 0.086(2) Uani 1 1 d . . . .
H54A H 0.3471 0.5477 0.3732 0.130 Uiso 1 1 calc GR . . .
H54B H 0.3955 0.5532 0.4414 0.130 Uiso 1 1 calc GR . . .
H54C H 0.2965 0.4409 0.3978 0.130 Uiso 1 1 calc GR . . .
C55 C 0.5650(7) 0.5380(5) 0.3945(3) 0.088(2) Uani 1 1 d . . . .
H55 H 0.5825 0.5977 0.4308 0.105 Uiso 0.571(16) 1 calc R P B 1
H55A H 0.5885 0.5974 0.4317 0.105 Uiso 0.429(16) 1 calc R P B 2
C56 C 0.6374(14) 0.5251(17) 0.3780(9) 0.053(4) Uani 0.571(16) 1 d . P B 1
C56B C 0.663(2) 0.502(3) 0.3570(13) 0.053(4) Uani 0.429(16) 1 d . P B 2
C57 C 0.7598(14) 0.5962(19) 0.4092(11) 0.098(6) Uani 0.571(16) 1 d . P B 1
H57A H 0.7853 0.6711 0.4070 0.147 Uiso 0.571(16) 1 calc GR P B 1
H57B H 0.8077 0.5675 0.3871 0.147 Uiso 0.571(16) 1 calc GR P B 1
H57C H 0.7650 0.5959 0.4537 0.147 Uiso 0.571(16) 1 calc GR P B 1
C57B C 0.789(2) 0.566(3) 0.3832(14) 0.098(6) Uani 0.429(16) 1 d . P B 2
H57D H 0.8072 0.6398 0.4081 0.147 Uiso 0.429(16) 1 calc GR P B 2
H57E H 0.8340 0.5694 0.3480 0.147 Uiso 0.429(16) 1 calc GR P B 2
H57F H 0.8066 0.5285 0.4104 0.147 Uiso 0.429(16) 1 calc GR P B 2
C58 C 0.6161(5) 0.4291(7) 0.3163(4) 0.087(2) Uani 1 1 d . . . .
H58 H 0.6759 0.4163 0.2999 0.105 Uiso 0.571(16) 1 calc R P B 1
H58A H 0.6650 0.4036 0.2955 0.105 Uiso 0.429(16) 1 calc R P B 2
C59 C 0.5043(4) 0.3651(4) 0.2879(3) 0.0546(14) Uani 1 1 d . . . .
C60 C 0.4730(5) 0.2729(5) 0.2284(3) 0.0801(18) Uani 1 1 d . . . .
H60A H 0.4303 0.2030 0.2381 0.120 Uiso 1 1 calc GR . . .
H60B H 0.5420 0.2763 0.2116 0.120 Uiso 1 1 calc GR . . .
H60C H 0.4264 0.2795 0.1967 0.120 Uiso 1 1 calc GR . . .
C61 C 0.7553(3) 0.8953(3) 0.39532(18) 0.0335(11) Uani 1 1 d . . . .
C62 C 0.7404(4) 0.9277(4) 0.4583(2) 0.0429(12) Uani 1 1 d . . . .
C63 C 0.8294(4) 1.0215(4) 0.4982(2) 0.0586(14) Uani 1 1 d . . . .
H63 H 0.8218 1.0457 0.5414 0.070 Uiso 1 1 calc R . . .
C64 C 0.9274(4) 1.0788(4) 0.4758(2) 0.0663(16) Uani 1 1 d . . . .
H64 H 0.9872 1.1423 0.5035 0.080 Uiso 1 1 calc R . . .
C65 C 0.9405(4) 1.0456(4) 0.4136(2) 0.0549(14) Uani 1 1 d . . . .
H65 H 1.0089 1.0871 0.3987 0.066 Uiso 1 1 calc R . . .
C66 C 0.8551(4) 0.9518(3) 0.37180(18) 0.0378(11) Uani 1 1 d . . . .
C67 C 0.8705(3) 0.9157(3) 0.30394(18) 0.0342(11) Uani 1 1 d . . . .
C68 C 0.9358(3) 0.8618(4) 0.2888(2) 0.0389(12) Uani 1 1 d . . . .
C69 C 0.9887(4) 0.8357(4) 0.3387(2) 0.0561(14) Uani 1 1 d . . . .
H69A H 1.0523 0.9029 0.3648 0.084 Uiso 1 1 calc GR . . .
H69B H 1.0162 0.7842 0.3183 0.084 Uiso 1 1 calc GR . . .
H69C H 0.9322 0.8029 0.3656 0.084 Uiso 1 1 calc GR . . .
C70 C 0.9535(4) 0.8334(4) 0.2262(2) 0.0435(12) Uani 1 1 d . . . .
H70 H 0.9989 0.7979 0.2156 0.052 Uiso 1 1 calc R . . .
C71 C 0.9061(4) 0.8561(4) 0.17885(19) 0.0411(12) Uani 1 1 d . . . .
C72 C 0.9313(4) 0.8289(4) 0.11123(19) 0.0550(14) Uani 1 1 d . . . .
H72A H 0.8649 0.8082 0.0816 0.083 Uiso 1 1 calc GR . . .
H72B H 0.9493 0.7681 0.1041 0.083 Uiso 1 1 calc GR . . .
H72C H 0.9959 0.8929 0.1044 0.083 Uiso 1 1 calc GR . . .
C73 C 0.8388(4) 0.9066(3) 0.1949(2) 0.0394(12) Uani 1 1 d . . . .
H73 H 0.8046 0.9204 0.1624 0.047 Uiso 1 1 calc R . . .
C74 C 0.8198(3) 0.9377(3) 0.2571(2) 0.0357(11) Uani 1 1 d . . . .
C75 C 0.7492(4) 0.9954(3) 0.2718(2) 0.0459(12) Uani 1 1 d . . . .
H75A H 0.6781 0.9478 0.2847 0.069 Uiso 1 1 calc GR . . .
H75B H 0.7327 1.0136 0.2340 0.069 Uiso 1 1 calc GR . . .
H75C H 0.7906 1.0626 0.3063 0.069 Uiso 1 1 calc GR . . .
C76 C 0.6330(4) 0.8659(4) 0.4829(2) 0.0419(12) Uani 1 1 d . . . .
C77 C 0.5351(4) 0.8696(4) 0.4648(2) 0.0480(13) Uani 1 1 d . . . .
C78 C 0.5324(4) 0.9320(4) 0.4187(2) 0.0580(14) Uani 1 1 d . . . .
H78A H 0.6077 0.9933 0.4217 0.087 Uiso 1 1 calc GR . . .
H78B H 0.4778 0.9598 0.4290 0.087 Uiso 1 1 calc GR . . .
H78C H 0.5098 0.8833 0.3755 0.087 Uiso 1 1 calc GR . . .
C79 C 0.4372(4) 0.8150(4) 0.4907(2) 0.0584(14) Uani 1 1 d . . . .
H79 H 0.3703 0.8181 0.4791 0.070 Uiso 1 1 calc R . . .
C80 C 0.4355(4) 0.7563(4) 0.5330(2) 0.0568(14) Uani 1 1 d . . . .
C81 C 0.3274(4) 0.6993(5) 0.5609(3) 0.0774(18) Uani 1 1 d . . . .
H81A H 0.2904 0.7458 0.5704 0.116 Uiso 1 1 calc GR . . .
H81B H 0.3460 0.6856 0.5999 0.116 Uiso 1 1 calc GR . . .
H81C H 0.2763 0.6298 0.5303 0.116 Uiso 1 1 calc GR . . .
C82 C 0.5319(4) 0.7510(4) 0.5490(2) 0.0562(14) Uani 1 1 d . . . .
H82 H 0.5306 0.7097 0.5772 0.067 Uiso 1 1 calc R . . .
C83 C 0.6312(4) 0.8049(4) 0.5248(2) 0.0524(13) Uani 1 1 d . . . .
C84 C 0.7356(4) 0.7963(5) 0.5427(2) 0.0755(18) Uani 1 1 d . . . .
H84A H 0.7761 0.7925 0.5059 0.113 Uiso 1 1 calc GR . . .
H84B H 0.7132 0.7302 0.5565 0.113 Uiso 1 1 calc GR . . .
H84C H 0.7851 0.8605 0.5772 0.113 Uiso 1 1 calc GR . . .
N1 N 0.4498(3) 0.8125(3) 0.17306(16) 0.0332(9) Uani 1 1 d . . . .
N2 N 0.3020(3) 0.4520(3) 0.23713(15) 0.0325(8) Uani 1 1 d . . . .
N3 N 0.6662(3) 0.8023(3) 0.35473(16) 0.0319(8) Uani 1 1 d . . . .
N4 N 0.6392(3) 0.6074(3) 0.16212(19) 0.0476(11) Uani 1 1 d . . . .
Co1 Co 0.48893(5) 0.67273(4) 0.24236(3) 0.0305(2) Uani 1 1 d . . . .

loop_
_atom_site_aniso_label
_atom_site_aniso_U_11
_atom_site_aniso_U_22
_atom_site_aniso_U_33
_atom_site_aniso_U_23
_atom_site_aniso_U_13
_atom_site_aniso_U_12
C1 0.017(2) 0.027(2) 0.035(3) 0.012(2) 0.0015(18) -0.003(2)
C2 0.025(2) 0.031(3) 0.025(2) 0.0121(19) -0.0030(18) 0.009(2)
C3 0.030(2) 0.029(2) 0.033(3) 0.018(2) 0.009(2) 0.012(2)
C4 0.049(3) 0.016(2) 0.031(3) 0.005(2) -0.019(2) -0.005(2)
C5A 0.0425(16) 0.0317(15) 0.0379(14) 0.0093(11) 0.0103(11) 0.0154(13)
C11A 0.0425(16) 0.0317(15) 0.0379(14) 0.0093(11) 0.0103(11) 0.0154(13)
C10A 0.0425(16) 0.0317(15) 0.0379(14) 0.0093(11) 0.0103(11) 0.0154(13)
C9A 0.0425(16) 0.0317(15) 0.0379(14) 0.0093(11) 0.0103(11) 0.0154(13)
C8A 0.0425(16) 0.0317(15) 0.0379(14) 0.0093(11) 0.0103(11) 0.0154(13)
C6A 0.0425(16) 0.0317(15) 0.0379(14) 0.0093(11) 0.0103(11) 0.0154(13)
C5B 0.0425(16) 0.0317(15) 0.0379(14) 0.0093(11) 0.0103(11) 0.0154(13)
C6B 0.0425(16) 0.0317(15) 0.0379(14) 0.0093(11) 0.0103(11) 0.0154(13)
C7A 0.073(5) 0.049(4) 0.039(4) 0.015(3) 0.015(3) 0.032(4)
C7B 0.073(5) 0.049(4) 0.039(4) 0.015(3) 0.015(3) 0.032(4)
C8B 0.0425(16) 0.0317(15) 0.0379(14) 0.0093(11) 0.0103(11) 0.0154(13)
C9B 0.0425(16) 0.0317(15) 0.0379(14) 0.0093(11) 0.0103(11) 0.0154(13)
C10B 0.0425(16) 0.0317(15) 0.0379(14) 0.0093(11) 0.0103(11) 0.0154(13)
C11B 0.028(4) 0.021(3) 0.064(6) 0.008(3) 0.001(3) 0.004(3)
C12A 0.038(3) 0.032(3) 0.057(4) -0.001(3) -0.004(3) 0.011(3)
C12B 0.038(3) 0.032(3) 0.057(4) -0.001(3) -0.004(3) 0.011(3)
C13 0.020(2) 0.035(3) 0.050(3) 0.023(2) -0.006(2) 0.003(2)
C14 0.023(2) 0.042(3) 0.050(3) 0.030(2) 0.000(2) 0.007(2)
C15 0.028(3) 0.067(3) 0.071(3) 0.053(3) 0.007(2) 0.012(3)
C16 0.029(3) 0.075(4) 0.089(4) 0.063(3) 0.010(3) 0.022(3)
C17 0.027(3) 0.065(3) 0.076(4) 0.051(3) 0.008(2) 0.012(3)
C18 0.020(2) 0.038(3) 0.056(3) 0.031(2) -0.001(2) 0.004(2)
C19 0.023(2) 0.038(3) 0.042(3) 0.030(2) 0.001(2) 0.007(2)
C20 0.030(3) 0.043(3) 0.038(3) 0.024(2) 0.001(2) -0.004(2)
C21 0.039(3) 0.072(4) 0.049(3) 0.007(3) 0.004(2) -0.006(3)
C22 0.042(3) 0.039(3) 0.028(3) 0.017(2) 0.002(2) 0.007(2)
C23 0.029(3) 0.035(3) 0.046(3) 0.024(2) -0.001(2) 0.010(2)
C24 0.029(3) 0.045(3) 0.054(3) 0.018(2) 0.001(2) 0.010(2)
C25 0.023(3) 0.027(3) 0.061(3) 0.015(2) -0.004(2) 0.004(2)
C26 0.032(3) 0.029(3) 0.059(3) 0.021(2) 0.000(2) 0.011(2)
C27 0.036(3) 0.042(3) 0.093(4) 0.010(3) 0.008(3) 0.012(2)
C28 0.019(2) 0.037(3) 0.054(3) 0.030(2) 0.004(2) 0.008(2)
C29 0.038(3) 0.034(3) 0.057(3) 0.018(3) 0.015(2) 0.020(2)
C30 0.078(4) 0.035(3) 0.083(4) 0.019(3) 0.023(3) 0.028(3)
C31 0.046(3) 0.042(3) 0.047(3) 0.015(2) 0.020(2) 0.022(3)
C32 0.029(3) 0.039(3) 0.042(3) 0.021(2) 0.016(2) 0.012(2)
C33 0.059(3) 0.058(3) 0.050(3) 0.028(3) 0.020(3) 0.014(3)
C34 0.030(2) 0.032(3) 0.042(3) 0.018(2) 0.002(2) 0.002(2)
C35 0.024(2) 0.039(3) 0.038(3) 0.018(2) -0.002(2) 0.002(2)
C36 0.051(3) 0.048(3) 0.042(3) 0.021(2) -0.007(2) -0.018(3)
C37 0.039(3) 0.019(2) 0.030(2) 0.0121(19) 0.009(2) 0.006(2)
C38 0.046(3) 0.025(3) 0.035(3) 0.010(2) 0.008(2) 0.011(2)
C39 0.056(3) 0.039(3) 0.047(3) 0.023(2) 0.006(2) 0.017(3)
C40 0.057(4) 0.035(3) 0.055(3) 0.027(3) 0.008(3) 0.005(3)
C41 0.051(3) 0.030(3) 0.044(3) 0.015(2) 0.008(2) 0.001(2)
C42 0.037(3) 0.023(2) 0.031(3) 0.0099(19) 0.006(2) 0.003(2)
C43 0.043(3) 0.019(2) 0.029(3) 0.0065(19) -0.003(2) -0.003(2)
C44 0.059(3) 0.022(2) 0.038(3) 0.010(2) -0.018(3) 0.000(2)
C45 0.081(4) 0.057(3) 0.050(3) 0.014(3) 0.021(3) 0.028(3)
C46 0.055(4) 0.038(3) 0.056(4) 0.011(2) 0.007(3) 0.009(3)
C47 0.047(3) 0.037(3) 0.033(3) 0.005(2) -0.002(2) 0.003(2)
C48 0.080(4) 0.066(4) 0.061(4) 0.009(3) -0.011(3) 0.023(3)
C49 0.038(3) 0.018(2) 0.096(5) 0.014(3) 0.007(3) -0.001(2)
C50 0.034(3) 0.022(2) 0.053(3) 0.008(2) 0.001(2) -0.001(2)
C51 0.041(3) 0.038(3) 0.084(4) 0.020(3) 0.023(3) 0.006(2)
C52 0.054(3) 0.037(3) 0.041(3) 0.021(2) 0.003(2) 0.021(3)
C53 0.069(4) 0.047(3) 0.050(3) 0.018(3) -0.016(3) 0.016(3)
C54 0.131(6) 0.074(4) 0.049(4) -0.003(3) -0.011(4) 0.055(4)
C55 0.093(6) 0.066(4) 0.076(5) 0.022(3) -0.028(5) 0.013(5)
C56 0.030(9) 0.077(11) 0.042(13) 0.025(10) 0.011(6) 0.013(6)
C56B 0.030(9) 0.077(11) 0.042(13) 0.025(10) 0.011(6) 0.013(6)
C57 0.032(9) 0.141(14) 0.112(16) 0.058(13) 0.006(7) 0.021(6)
C57B 0.032(9) 0.141(14) 0.112(16) 0.058(13) 0.006(7) 0.021(6)
C58 0.047(4) 0.130(6) 0.110(6) 0.090(5) 0.017(4) 0.034(4)
C59 0.053(4) 0.061(4) 0.063(4) 0.037(3) 0.009(3) 0.027(3)
C60 0.080(4) 0.103(5) 0.085(5) 0.037(4) 0.038(4) 0.060(4)
C61 0.032(3) 0.036(3) 0.021(3) 0.004(2) -0.003(2) 0.009(2)
C62 0.037(3) 0.050(3) 0.032(3) 0.006(2) 0.000(2) 0.014(2)
C63 0.056(4) 0.065(4) 0.026(3) -0.005(3) -0.003(3) 0.012(3)
C64 0.054(4) 0.058(3) 0.034(3) -0.009(3) -0.008(3) -0.008(3)
C65 0.043(3) 0.051(3) 0.035(3) 0.008(2) -0.002(2) -0.006(3)
C66 0.038(3) 0.037(3) 0.023(3) 0.005(2) -0.005(2) 0.006(2)
C67 0.026(2) 0.031(2) 0.024(3) 0.008(2) -0.0042(19) -0.006(2)
C68 0.023(2) 0.047(3) 0.030(3) 0.013(2) 0.000(2) 0.001(2)
C69 0.043(3) 0.088(4) 0.037(3) 0.024(3) 0.004(2) 0.028(3)
C70 0.031(3) 0.053(3) 0.032(3) 0.010(2) 0.006(2) 0.009(2)
C71 0.032(3) 0.042(3) 0.025(3) 0.010(2) -0.001(2) -0.004(2)
C72 0.045(3) 0.066(3) 0.027(3) 0.011(2) 0.006(2) 0.004(3)
C73 0.034(3) 0.030(3) 0.032(3) 0.016(2) -0.007(2) -0.007(2)
C74 0.031(3) 0.025(2) 0.029(3) 0.006(2) -0.003(2) -0.004(2)
C75 0.047(3) 0.035(3) 0.039(3) 0.012(2) -0.007(2) 0.005(2)
C76 0.039(3) 0.047(3) 0.028(3) 0.002(2) 0.004(2) 0.015(2)
C77 0.058(4) 0.050(3) 0.037(3) 0.003(2) 0.011(2) 0.030(3)
C78 0.059(3) 0.064(3) 0.061(3) 0.012(3) 0.015(3) 0.040(3)
C79 0.053(3) 0.068(4) 0.053(3) 0.009(3) 0.013(3) 0.030(3)
C80 0.050(3) 0.064(4) 0.047(3) 0.012(3) 0.016(3) 0.021(3)
C81 0.060(4) 0.099(5) 0.062(4) 0.027(3) 0.025(3) 0.025(3)
C82 0.051(3) 0.072(4) 0.033(3) 0.014(3) 0.008(2) 0.018(3)
C83 0.042(3) 0.072(4) 0.028(3) 0.011(3) -0.001(2) 0.016(3)
C84 0.046(3) 0.125(5) 0.050(3) 0.048(3) 0.002(3) 0.024(3)
N1 0.023(2) 0.031(2) 0.041(2) 0.0221(18) -0.0026(16) 0.0026(17)
N2 0.031(2) 0.023(2) 0.036(2) 0.0113(16) 0.0021(16) 0.0052(19)
N3 0.029(2) 0.032(2) 0.026(2) 0.0051(17) -0.0007(18) 0.0082(18)
N4 0.051(3) 0.024(2) 0.056(3) 0.0103(19) 0.010(2) 0.008(2)
Co1 0.0252(3) 0.0267(3) 0.0308(4) 0.0142(3) -0.0035(2) 0.0016(3)

loop_
_atom_type_symbol
_atom_type_description
_atom_type_scat_dispersion_real
_atom_type_scat_dispersion_imag
_atom_type_scat_source
C C 0.0033 0.0016 'International Tables Vol C Tables 4.2.6.8 and 6.1.1.4'
H H 0.0000 0.0000 'International Tables Vol C Tables 4.2.6.8 and 6.1.1.4'
Co Co 0.3494 0.9721 'International Tables Vol C Tables 4.2.6.8 and 6.1.1.4'
N N 0.0061 0.0033 'International Tables Vol C Tables 4.2.6.8 and 6.1.1.4'
O O 0.0106 0.0060 'International Tables Vol C Tables 4.2.6.8 and 6.1.1.4'

loop_
_geom_angle_atom_site_label_1
_geom_angle_atom_site_label_2
_geom_angle_atom_site_label_3
_geom_angle
N1 C1 Co1 176.5(4)
N2 C2 Co1 177.5(4)
N3 C3 Co1 175.9(4)
N4 C4 Co1 178.1(4)
C11A C5A C6A 120.0
C11A C5A N4 115.1(11)
C6A C5A N4 124.7(11)
C5A C11A C10A 120.0
C5A C11A C12A 119(3)
C10A C11A C12A 121(3)
C11A C10A H10A 120.0
C9A C10A C11A 120.0
C9A C10A H10A 120.0
C10A C9A H9A 120.0
C8A C9A C10A 120.0
C8A C9A H9A 120.0
C9A C8A H8A 120.0
C6A C8A C9A 120.0
C6A C8A H8A 120.0
C5A C6A C7A 119.6(18)
C8A C6A C5A 120.0
C8A C6A C7A 120.4(18)
C6B C5B C11B 123.7(5)
N4 C5B C6B 118.7(5)
N4 C5B C11B 117.6(5)
C5B C6B C7B 121.8(5)
C8B C6B C5B 117.0(5)
C8B C6B C7B 121.1(5)
C6A C7A H7AA 109.5
C6A C7A H7AB 109.5
C6A C7A H7AC 109.5
H7AA C7A H7AB 109.5
H7AA C7A H7AC 109.5
H7AB C7A H7AC 109.5
C6B C7B H7BA 109.5
C6B C7B H7BB 109.5
C6B C7B H7BC 109.5
H7BA C7B H7BB 109.5
H7BA C7B H7BC 109.5
H7BB C7B H7BC 109.5
C6B C8B H8B 119.7
C9B C8B C6B 120.6(5)
C9B C8B H8B 119.7
C8B C9B H9B 119.6
C10B C9B C8B 120.9(5)
C10B C9B H9B 119.6
C9B C10B H10B 119.5
C11B C10B C9B 120.9(5)
C11B C10B H10B 119.5
C5B C11B C12B 120.7(6)
C10B C11B C5B 116.7(5)
C10B C11B C12B 122.5(5)
C11A C12A H12A 109.5
C11A C12A H12B 109.5
C11A C12A H12C 109.5
H12A C12A H12B 109.5
H12A C12A H12C 109.5
H12B C12A H12C 109.5
C11B C12B H12D 109.5
C11B C12B H12E 109.5
C11B C12B H12F 109.5
H12D C12B H12E 109.5
H12D C12B H12F 109.5
H12E C12B H12F 109.5
C18 C13 C14 121.4(4)
C18 C13 N1 119.2(4)
N1 C13 C14 119.4(4)
C13 C14 C19 121.6(4)
C15 C14 C13 118.0(4)
C15 C14 C19 120.2(4)
C14 C15 H15 119.4
C16 C15 C14 121.3(4)
C16 C15 H15 119.4
C15 C16 H16 119.9
C15 C16 C17 120.2(4)
C17 C16 H16 119.9
C16 C17 H17 119.9
C16 C17 C18 120.2(5)
C18 C17 H17 119.9
C13 C18 C17 118.8(4)
C13 C18 C28 120.2(4)
C17 C18 C28 120.8(4)
C20 C19 C14 122.8(4)
C20 C19 C26 119.7(4)
C26 C19 C14 117.4(4)
C19 C20 C21 119.7(4)
C19 C20 C22 119.9(4)
C22 C20 C21 120.3(5)
C20 C21 H21A 109.5
C20 C21 H21B 109.5
C20 C21 H21C 109.5
H21A C21 H21B 109.5
H21A C21 H21C 109.5
H21B C21 H21C 109.5
C20 C22 H22 119.5
C20 C22 C23 121.1(4)
C23 C22 H22 119.5
C22 C23 C24 121.8(4)
C25 C23 C22 117.6(4)
C25 C23 C24 120.5(4)
C23 C24 H24A 109.5
C23 C24 H24B 109.5
C23 C24 H24C 109.5
H24A C24 H24B 109.5
H24A C24 H24C 109.5
H24B C24 H24C 109.5
C23 C25 H25 118.3
C23 C25 C26 123.3(4)
C26 C25 H25 118.3
C19 C26 C27 120.7(4)
C25 C26 C19 118.3(4)
C25 C26 C27 121.0(4)
C26 C27 H27A 109.5
C26 C27 H27B 109.5
C26 C27 H27C 109.5
H27A C27 H27B 109.5
H27A C27 H27C 109.5
H27B C27 H27C 109.5
C29 C28 C18 120.2(4)
C29 C28 C35 120.3(4)
C35 C28 C18 119.5(4)
C28 C29 C30 120.9(4)
C31 C29 C28 118.9(4)
C31 C29 C30 120.2(4)
C29 C30 H30A 109.5
C29 C30 H30B 109.5
C29 C30 H30C 109.5
H30A C30 H30B 109.5
H30A C30 H30C 109.5
H30B C30 H30C 109.5
C29 C31 H31 118.9
C29 C31 C32 122.2(4)
C32 C31 H31 118.9
C31 C32 C33 120.4(4)
C34 C32 C31 118.3(4)
C34 C32 C33 121.2(4)
C32 C33 H33A 109.5
C32 C33 H33B 109.5
C32 C33 H33C 109.5
H33A C33 H33B 109.5
H33A C33 H33C 109.5
H33B C33 H33C 109.5
C32 C34 H34 119.2
C32 C34 C35 121.6(4)
C35 C34 H34 119.2
C28 C35 C36 121.4(4)
C34 C35 C28 118.7(4)
C34 C35 C36 119.9(4)
C35 C36 H36A 109.5
C35 C36 H36B 109.5
C35 C36 H36C 109.5
H36A C36 H36B 109.5
H36A C36 H36C 109.5
H36B C36 H36C 109.5
C38 C37 N2 119.4(4)
C42 C37 C38 121.7(4)
C42 C37 N2 118.9(4)
C37 C38 C39 118.4(4)
C37 C38 C52 122.3(4)
C39 C38 C52 119.2(4)
C38 C39 H39 119.6
C40 C39 C38 120.7(4)
C40 C39 H39 119.6
C39 C40 H40 120.1
C39 C40 C41 119.8(4)
C41 C40 H40 120.1
C40 C41 H41 119.2
C40 C41 C42 121.5(4)
C42 C41 H41 119.2
C37 C42 C41 117.9(4)
C37 C42 C43 123.4(4)
C41 C42 C43 118.5(4)
C44 C43 C42 115.9(4)
C50 C43 C42 122.4(4)
C50 C43 C44 121.3(4)
C43 C44 C45 121.9(4)
C46 C44 C43 118.6(5)
C46 C44 C45 119.5(5)
C44 C45 H45A 109.5
C44 C45 H45B 109.5
C44 C45 H45C 109.5
H45A C45 H45B 109.5
H45A C45 H45C 109.5
H45B C45 H45C 109.5
C44 C46 H46 118.7
C47 C46 C44 122.6(5)
C47 C46 H46 118.7
C46 C47 C48 121.0(5)
C46 C47 C49 120.8(5)
C49 C47 C48 118.2(5)
C47 C48 H48A 109.5
C47 C48 H48B 109.5
C47 C48 H48C 109.5
H48A C48 H48B 109.5
H48A C48 H48C 109.5
H48B C48 H48C 109.5
C47 C49 H49 120.3
C47 C49 C50 119.3(5)
C50 C49 H49 120.3
C43 C50 C49 117.1(4)
C43 C50 C51 120.9(4)
C49 C50 C51 122.0(5)
C50 C51 H51A 109.5
C50 C51 H51B 109.5
C50 C51 H51C 109.5
H51A C51 H51B 109.5
H51A C51 H51C 109.5
H51B C51 H51C 109.5
C53 C52 C38 119.7(5)
C59 C52 C38 119.8(4)
C59 C52 C53 120.4(5)
C52 C53 C54 121.5(5)
C55 C53 C52 118.5(6)
C55 C53 C54 120.0(6)
C53 C54 H54A 109.5
C53 C54 H54B 109.5
C53 C54 H54C 109.5
H54A C54 H54B 109.5
H54A C54 H54C 109.5
H54B C54 H54C 109.5
C53 C55 H55 116.2
C53 C55 H55A 121.0
C53 C55 C56B 117.9(12)
C56 C55 C53 127.6(11)
C56 C55 H55 116.2
C56B C55 H55A 121.0
C55 C56 C57 124.5(15)
C55 C56 C58 119.4(14)
C57 C56 C58 116.0(11)
C57B C56B C55 121.0(19)
C58 C56B C55 108(2)
C58 C56B C57B 130.5(19)
C56 C57 H57A 109.5
C56 C57 H57B 109.5
C56 C57 H57C 109.5
H57A C57 H57B 109.5
H57A C57 H57C 109.5
H57B C57 H57C 109.5
C56B C57B H57D 109.5
C56B C57B H57E 109.5
C56B C57B H57F 109.5
H57D C57B H57E 109.5
H57D C57B H57F 109.5
H57E C57B H57F 109.5
C56 C58 H58 122.2
C56B C58 H58A 112.0
C56B C58 C59 136.1(16)
C59 C58 C56 115.5(8)
C59 C58 H58 122.2
C59 C58 H58A 112.0
C52 C59 C58 118.5(6)
C52 C59 C60 120.7(5)
C58 C59 C60 120.8(6)
C59 C60 H60A 109.5
C59 C60 H60B 109.5
C59 C60 H60C 109.5
H60A C60 H60B 109.5
H60A C60 H60C 109.5
H60B C60 H60C 109.5
C62 C61 N3 118.2(4)
C66 C61 C62 122.4(4)
C66 C61 N3 119.4(4)
C61 C62 C63 117.7(4)
C61 C62 C76 121.8(4)
C63 C62 C76 120.5(4)
C62 C63 H63 119.7
C64 C63 C62 120.7(4)
C64 C63 H63 119.7
C63 C64 H64 119.6
C63 C64 C65 120.8(4)
C65 C64 H64 119.6
C64 C65 H65 119.5
C64 C65 C66 121.1(4)
C66 C65 H65 119.5
C61 C66 C65 117.4(4)
C61 C66 C67 121.9(3)
C65 C66 C67 120.7(4)
C68 C67 C66 119.5(4)
C68 C67 C74 121.2(4)
C74 C67 C66 119.3(4)
C67 C68 C69 121.6(4)
C70 C68 C67 118.7(4)
C70 C68 C69 119.6(4)
C68 C69 H69A 109.5
C68 C69 H69B 109.5
C68 C69 H69C 109.5
H69A C69 H69B 109.5
H69A C69 H69C 109.5
H69B C69 H69C 109.5
C68 C70 H70 119.4
C68 C70 C71 121.3(4)
C71 C70 H70 119.4
C70 C71 C72 120.2(5)
C73 C71 C70 118.8(4)
C73 C71 C72 121.0(4)
C71 C72 H72A 109.5
C71 C72 H72B 109.5
C71 C72 H72C 109.5
H72A C72 H72B 109.5
H72A C72 H72C 109.5
H72B C72 H72C 109.5
C71 C73 H73 119.0
C71 C73 C74 121.9(4)
C74 C73 H73 119.0
C67 C74 C75 122.5(4)
C73 C74 C67 118.0(4)
C73 C74 C75 119.4(4)
C74 C75 H75A 109.5
C74 C75 H75B 109.5
C74 C75 H75C 109.5
H75A C75 H75B 109.5
H75A C75 H75C 109.5
H75B C75 H75C 109.5
C77 C76 C62 120.0(4)
C77 C76 C83 120.1(4)
C83 C76 C62 119.9(4)
C76 C77 C78 121.9(4)
C76 C77 C79 118.8(5)
C79 C77 C78 119.3(5)
C77 C78 H78A 109.5
C77 C78 H78B 109.5
C77 C78 H78C 109.5
H78A C78 H78B 109.5
H78A C78 H78C 109.5
H78B C78 H78C 109.5
C77 C79 H79 119.3
C80 C79 C77 121.3(5)
C80 C79 H79 119.3
C79 C80 C81 119.7(5)
C82 C80 C79 119.2(5)
C82 C80 C81 121.1(5)
C80 C81 H81A 109.5
C80 C81 H81B 109.5
C80 C81 H81C 109.5
H81A C81 H81B 109.5
H81A C81 H81C 109.5
H81B C81 H81C 109.5
C80 C82 H82 119.4
C80 C82 C83 121.2(5)
C83 C82 H82 119.4
C76 C83 C84 120.7(4)
C82 C83 C76 119.4(5)
C82 C83 C84 119.9(5)
C83 C84 H84A 109.5
C83 C84 H84B 109.5
C83 C84 H84C 109.5
H84A C84 H84B 109.5
H84A C84 H84C 109.5
H84B C84 H84C 109.5
C1 N1 C13 158.7(4)
C2 N2 C37 158.4(4)
C3 N3 C61 159.1(4)
C4 N4 C5A 169.1(7)
C4 N4 C5B 168.3(5)
C1 Co1 H 80.7(16)
C2 Co1 H 78.3(16)
C2 Co1 C1 119.99(16)
C2 Co1 C3 119.50(16)
C3 Co1 H 89.1(15)
C3 Co1 C1 115.56(17)
C4 Co1 H 176.3(16)
C4 Co1 C1 99.39(18)
C4 Co1 C2 98.62(18)
C4 Co1 C3 94.22(18)

loop_
_geom_bond_atom_site_label_1
_geom_bond_atom_site_label_2
_geom_bond_distance
C1 N1 1.190(5)
C1 Co1 1.813(5)
C2 N2 1.183(5)
C2 Co1 1.803(4)
C3 N3 1.176(5)
C3 Co1 1.803(4)
C4 N4 1.200(6)
C4 Co1 1.790(6)
C5A C11A 1.3900
C5A C6A 1.3900
C5A N4 1.672(14)
C11A C10A 1.3900
C11A C12A 1.405(19)
C10A H10A 0.9500
C10A C9A 1.3900
C9A H9A 0.9500
C9A C8A 1.3900
C8A H8A 0.9500
C8A C6A 1.3900
C6A C7A 1.57(4)
C5B C6B 1.385(7)
C5B C11B 1.410(8)
C5B N4 1.349(7)
C6B C7B 1.506(7)
C6B C8B 1.384(7)
C7A H7AA 0.9800
C7A H7AB 0.9800
C7A H7AC 0.9800
C7B H7BA 0.9800
C7B H7BB 0.9800
C7B H7BC 0.9800
C8B H8B 0.9500
C8B C9B 1.384(7)
C9B H9B 0.9500
C9B C10B 1.379(7)
C10B H10B 0.9500
C10B C11B 1.375(8)
C11B C12B 1.497(9)
C12A H12A 0.9800
C12A H12B 0.9800
C12A H12C 0.9800
C12B H12D 0.9800
C12B H12E 0.9800
C12B H12F 0.9800
C13 C14 1.402(6)
C13 C18 1.396(6)
C13 N1 1.398(5)
C14 C15 1.396(6)
C14 C19 1.491(6)
C15 H15 0.9500
C15 C16 1.378(6)
C16 H16 0.9500
C16 C17 1.386(6)
C17 H17 0.9500
C17 C18 1.399(6)
C18 C28 1.503(6)
C19 C20 1.383(6)
C19 C26 1.408(6)
C20 C21 1.513(6)
C20 C22 1.393(6)
C21 H21A 0.9800
C21 H21B 0.9800
C21 H21C 0.9800
C22 H22 0.9500
C22 C23 1.395(6)
C23 C24 1.511(6)
C23 C25 1.370(6)
C24 H24A 0.9800
C24 H24B 0.9800
C24 H24C 0.9800
C25 H25 0.9500
C25 C26 1.381(6)
C26 C27 1.507(6)
C27 H27A 0.9800
C27 H27B 0.9800
C27 H27C 0.9800
C28 C29 1.384(6)
C28 C35 1.411(6)
C29 C30 1.527(6)
C29 C31 1.380(6)
C30 H30A 0.9800
C30 H30B 0.9800
C30 H30C 0.9800
C31 H31 0.9500
C31 C32 1.389(6)
C32 C33 1.520(6)
C32 C34 1.373(6)
C33 H33A 0.9800
C33 H33B 0.9800
C33 H33C 0.9800
C34 H34 0.9500
C34 C35 1.391(6)
C35 C36 1.501(6)
C36 H36A 0.9800
C36 H36B 0.9800
C36 H36C 0.9800
C37 C38 1.397(6)
C37 C42 1.387(6)
C37 N2 1.406(5)
C38 C39 1.399(6)
C38 C52 1.494(6)
C39 H39 0.9500
C39 C40 1.374(6)
C40 H40 0.9500
C40 C41 1.376(6)
C41 H41 0.9500
C41 C42 1.397(6)
C42 C43 1.492(6)
C43 C44 1.432(6)
C43 C50 1.374(6)
C44 C45 1.497(7)
C44 C46 1.358(6)
C45 H45A 0.9800
C45 H45B 0.9800
C45 H45C 0.9800
C46 H46 0.9500
C46 C47 1.338(7)
C47 C48 1.546(7)
C47 C49 1.392(7)
C48 H48A 0.9800
C48 H48B 0.9800
C48 H48C 0.9800
C49 H49 0.9500
C49 C50 1.459(7)
C50 C51 1.499(7)
C51 H51A 0.9800
C51 H51B 0.9800
C51 H51C 0.9800
C52 C53 1.392(7)
C52 C59 1.383(7)
C53 C54 1.513(8)
C53 C55 1.383(8)
C54 H54A 0.9800
C54 H54B 0.9800
C54 H54C 0.9800
C55 H55 0.9500
C55 H55A 0.9500
C55 C56 1.111(18)
C55 C56B 1.75(2)
C56 C57 1.52(3)
C56 C58 1.59(2)
C56B C57B 1.53(4)
C56B C58 1.11(3)
C57 H57A 0.9800
C57 H57B 0.9800
C57 H57C 0.9800
C57B H57D 0.9800
C57B H57E 0.9800
C57B H57F 0.9800
C58 H58 0.9500
C58 H58A 0.9500
C58 C59 1.391(8)
C59 C60 1.508(7)
C60 H60A 0.9800
C60 H60B 0.9800
C60 H60C 0.9800
C61 C62 1.394(6)
C61 C66 1.392(6)
C61 N3 1.399(5)
C62 C63 1.398(6)
C62 C76 1.493(6)
C63 H63 0.9500
C63 C64 1.366(7)
C64 H64 0.9500
C64 C65 1.372(6)
C65 H65 0.9500
C65 C66 1.395(6)
C66 C67 1.501(6)
C67 C68 1.397(6)
C67 C74 1.400(6)
C68 C69 1.508(6)
C68 C70 1.388(6)
C69 H69A 0.9800
C69 H69B 0.9800
C69 H69C 0.9800
C70 H70 0.9500
C70 C71 1.391(6)
C71 C72 1.521(6)
C71 C73 1.385(6)
C72 H72A 0.9800
C72 H72B 0.9800
C72 H72C 0.9800
C73 H73 0.9500
C73 C74 1.392(6)
C74 C75 1.502(6)
C75 H75A 0.9800
C75 H75B 0.9800
C75 H75C 0.9800
C76 C77 1.392(6)
C76 C83 1.409(6)
C77 C78 1.515(7)
C77 C79 1.396(7)
C78 H78A 0.9800
C78 H78B 0.9800
C78 H78C 0.9800
C79 H79 0.9500
C79 C80 1.392(7)
C80 C81 1.523(7)
C80 C82 1.374(7)
C81 H81A 0.9800
C81 H81B 0.9800
C81 H81C 0.9800
C82 H82 0.9500
C82 C83 1.387(7)
C83 C84 1.513(7)
C84 H84A 0.9800
C84 H84B 0.9800
C84 H84C 0.9800
Co1 H 1.54(4)

loop_
_platon_squeeze_void_nr
_platon_squeeze_void_average_x
_platon_squeeze_void_average_y
_platon_squeeze_void_average_z
_platon_squeeze_void_volume
_platon_squeeze_void_count_electrons
_platon_squeeze_void_content
1 0.000 0.500 0.500 197 45 '1 x Et2O'
2 0.321 0.820 0.686 19 0 ' '
3 0.679 0.180 0.314 19 0 ' '
